data_8106362
loop_
_publ_author_name
'Gao, Liang-Liang'
'Zhao, Xiao-Lei'
'Wu, Wei-Na'

_publ_section_title
;
 Crystal structure of 5-methylpyrazine-2-carbohydrazide, C6H8N4O
;
_journal_issue 5
_journal_name_full 'Zeitschrift f\"ur Kristallographie - New Crystal Structures'
_journal_page_first 959
_journal_page_last 960
_journal_paper_doi 10.1515/ncrs-2018-0187
_journal_volume 233
_journal_year 2018
_chemical_formula_sum 'C6 H8 N4 O'
_chemical_formula_weight 152.16
_space_group_crystal_system monoclinic
_space_group_IT_number 14
_space_group_name_Hall '-P 2ybc'
_space_group_name_H-M_alt 'P 1 21/c 1'
_atom_sites_solution_hydrogens mixed
_cell_angle_alpha 90
_cell_angle_beta 98.474(10)
_cell_angle_gamma 90
_cell_formula_units_Z 4
_cell_length_a 8.019(5)
_cell_length_b 9.990(6)
_cell_length_c 9.050(6)
_cell_measurement_reflns_used 488
_cell_measurement_temperature 296(2)
_cell_measurement_theta_max 20.15
_cell_measurement_theta_min 2.12
_cell_volume 717.1(8)
_computing_cell_refinement 'Bruker SMART'
_computing_data_collection 'Bruker SMART'
_computing_data_reduction 'Bruker SAINT'
_computing_molecular_graphics 'Bruker SHELXTL'
_computing_publication_material 'Bruker SHELXTL'
_computing_structure_refinement 'SHELXL-2017/1 (Sheldrick, 2017)'
_computing_structure_solution 'Bruker SHELXTL'
_diffrn_ambient_temperature 296(2)
_diffrn_measured_fraction_theta_full 1.000
_diffrn_measured_fraction_theta_max 1.000
_diffrn_measurement_device_type 'CCD area detector'
_diffrn_measurement_method 'phi and omega scans'
_diffrn_radiation_type MoK\a
_diffrn_radiation_wavelength 0.71073
_diffrn_reflns_av_R_equivalents 0.0202
_diffrn_reflns_av_unetI/netI 0.0226
_diffrn_reflns_Laue_measured_fraction_full 1.000
_diffrn_reflns_Laue_measured_fraction_max 1.000
_diffrn_reflns_limit_h_max 9
_diffrn_reflns_limit_h_min -9
_diffrn_reflns_limit_k_max 11
_diffrn_reflns_limit_k_min -10
_diffrn_reflns_limit_l_max 10
_diffrn_reflns_limit_l_min -10
_diffrn_reflns_number 3475
_diffrn_reflns_point_group_measured_fraction_full 1.000
_diffrn_reflns_point_group_measured_fraction_max 1.000
_diffrn_reflns_theta_full 24.996
_diffrn_reflns_theta_max 24.996
_diffrn_reflns_theta_min 2.568
_exptl_absorpt_coefficient_mu 0.103
_exptl_absorpt_correction_type multi-scan
_exptl_absorpt_process_details sadabs
_exptl_crystal_colour colorless
_exptl_crystal_density_diffrn 1.409
_exptl_crystal_description block
_exptl_crystal_F_000 320
_exptl_crystal_size_max 0.150
_exptl_crystal_size_mid 0.120
_exptl_crystal_size_min 0.120
_refine_diff_density_max 0.151
_refine_diff_density_min -0.190
_refine_diff_density_rms 0.042
_refine_ls_extinction_coef .
_refine_ls_extinction_method none
_refine_ls_goodness_of_fit_ref 1.050
_refine_ls_hydrogen_treatment mixed
_refine_ls_matrix_type full
_refine_ls_number_parameters 108
_refine_ls_number_reflns 1264
_refine_ls_number_restraints 2
_refine_ls_restrained_S_all 1.050
_refine_ls_R_factor_all 0.0481
_refine_ls_R_factor_gt 0.0405
_refine_ls_shift/su_max 0.000
_refine_ls_shift/su_mean 0.000
_refine_ls_structure_factor_coef Fsqd
_refine_ls_weighting_details 'w=1/[\s^2^(Fo^2^)+(0.0653P)^2^+0.1728P] where P=(Fo^2^+2Fc^2^)/3'
_refine_ls_weighting_scheme calc
_refine_ls_wR_factor_gt 0.1130
_refine_ls_wR_factor_ref 0.1205
_reflns_Friedel_coverage 0.000
_reflns_Friedel_fraction_full .
_reflns_Friedel_fraction_max .
_reflns_number_gt 1058
_reflns_number_total 1264
_reflns_threshold_expression 'I > 2\s(I)'
_cod_data_source_file suppl_ncrs-2018-0187_suppl.cif
_cod_data_source_block 1
_cod_original_cell_volume 717.1(7)
_cod_original_sg_symbol_H-M 'P 21/c'
_cod_database_code 8106362
_shelx_space_group_comment
; 
The symmetry employed for this shelxl refinement is uniquely defined 
by the following loop, which should always be used as a source of 
symmetry information in preference to the above space-group names. 
They are only intended as comments. 
;
_shelx_estimated_absorpt_t_min 0.985
_shelx_estimated_absorpt_t_max 0.988

loop_
_space_group_symop_operation_xyz
'x, y, z'
'-x, y+1/2, -z+1/2'
'-x, -y, -z'
'x, -y-1/2, z-1/2'

loop_
_atom_site_label
_atom_site_type_symbol
_atom_site_fract_x
_atom_site_fract_y
_atom_site_fract_z
_atom_site_U_iso_or_equiv
_atom_site_adp_type
_atom_site_occupancy
_atom_site_site_symmetry_order
_atom_site_calc_flag
_atom_site_refinement_flags_posn
_atom_site_refinement_flags_adp
_atom_site_refinement_flags_occupancy
_atom_site_disorder_assembly
_atom_site_disorder_group
O1 O 0.53440(16) 0.28260(12) 0.19381(13) 0.0557(4) Uani 1 1 d . . . . .
N1 N 0.28756(17) 0.01491(13) 0.02094(15) 0.0423(4) Uani 1 1 d . . . . .
N2 N 0.12418(18) 0.22765(14) -0.14170(16) 0.0483(4) Uani 1 1 d . . . . .
N3 N 0.51085(17) 0.07141(14) 0.27442(15) 0.0436(4) Uani 1 1 d . . . . .
H3 H 0.456811 -0.003076 0.262270 0.052 Uiso 1 1 calc R U . . .
N4 N 0.6435(2) 0.08473(17) 0.39527(18) 0.0548(5) Uani 1 1 d D . . . .
H4A H 0.600(3) 0.120(2) 0.4685(19) 0.074(7) Uiso 1 1 d D . . . .
H4B H 0.706(3) 0.148(2) 0.367(3) 0.104(10) Uiso 1 1 d D . . . .
C1 C 0.1653(2) -0.00347(17) -0.09352(18) 0.0443(4) Uani 1 1 d . . . . .
H1 H 0.132935 -0.090753 -0.119462 0.053 Uiso 1 1 calc R U . . .
C2 C 0.0829(2) 0.10085(17) -0.17678(18) 0.0406(4) Uani 1 1 d . . . . .
C3 C 0.2481(2) 0.24671(17) -0.02734(18) 0.0444(4) Uani 1 1 d . . . . .
H3A H 0.280247 0.333889 -0.000652 0.053 Uiso 1 1 calc R U . . .
C4 C 0.3302(2) 0.14228(15) 0.05256(17) 0.0370(4) Uani 1 1 d . . . . .
C5 C 0.4676(2) 0.17114(15) 0.17919(17) 0.0383(4) Uani 1 1 d . . . . .
C6 C -0.0542(2) 0.07644(19) -0.3054(2) 0.0543(5) Uani 1 1 d . . . . .
H6A H -0.071441 -0.018139 -0.318802 0.081 Uiso 1 1 calc R U . . .
H6B H -0.156734 0.117503 -0.285243 0.081 Uiso 1 1 calc R U . . .
H6C H -0.022335 0.114331 -0.394668 0.081 Uiso 1 1 calc R U . . .

loop_
_atom_site_aniso_label
_atom_site_aniso_U_11
_atom_site_aniso_U_22
_atom_site_aniso_U_33
_atom_site_aniso_U_23
_atom_site_aniso_U_13
_atom_site_aniso_U_12
O1 0.0625(8) 0.0385(7) 0.0591(8) 0.0022(6) -0.0143(6) -0.0098(6)
N1 0.0471(8) 0.0337(8) 0.0439(8) 0.0004(6) -0.0004(6) -0.0003(6)
N2 0.0512(8) 0.0395(8) 0.0490(8) 0.0021(6) -0.0099(7) -0.0010(6)
N3 0.0480(8) 0.0393(8) 0.0395(8) 0.0013(6) -0.0072(6) -0.0021(6)
N4 0.0604(10) 0.0564(10) 0.0416(9) -0.0022(7) -0.0120(8) 0.0040(8)
C1 0.0487(9) 0.0345(9) 0.0472(9) -0.0054(7) -0.0008(8) -0.0038(7)
C2 0.0387(8) 0.0416(9) 0.0405(9) -0.0014(7) 0.0020(7) -0.0020(7)
C3 0.0499(9) 0.0329(8) 0.0462(9) 0.0005(7) -0.0069(8) -0.0026(7)
C4 0.0385(8) 0.0354(8) 0.0365(8) -0.0005(7) 0.0031(7) -0.0009(7)
C5 0.0417(8) 0.0336(9) 0.0381(8) -0.0020(6) 0.0013(7) 0.0010(7)
C6 0.0527(10) 0.0555(12) 0.0496(10) -0.0026(8) -0.0086(8) -0.0046(9)

loop_
_atom_type_symbol
_atom_type_description
_atom_type_scat_dispersion_real
_atom_type_scat_dispersion_imag
_atom_type_scat_source
C C 0.0033 0.0016 'International Tables Vol C Tables 4.2.6.8 and 6.1.1.4'
H H 0.0000 0.0000 'International Tables Vol C Tables 4.2.6.8 and 6.1.1.4'
N N 0.0061 0.0033 'International Tables Vol C Tables 4.2.6.8 and 6.1.1.4'
O O 0.0106 0.0060 'International Tables Vol C Tables 4.2.6.8 and 6.1.1.4'

loop_
_geom_angle_atom_site_label_1
_geom_angle_atom_site_label_2
_geom_angle_atom_site_label_3
_geom_angle
_geom_angle_site_symmetry_1
_geom_angle_site_symmetry_3
C1 N1 C4 115.71(14) . .
C2 N2 C3 116.64(14) . .
C5 N3 N4 121.66(15) . .
C5 N3 H3 119.2 . .
N4 N3 H3 119.2 . .
N3 N4 H4A 106.7(16) . .
N3 N4 H4B 104(2) . .
H4A N4 H4B 104(2) . .
N1 C1 C2 123.64(16) . .
N1 C1 H1 118.2 . .
C2 C1 H1 118.2 . .
N2 C2 C1 119.97(15) . .
N2 C2 C6 117.81(15) . .
C1 C2 C6 122.22(15) . .
N2 C3 C4 122.68(16) . .
N2 C3 H3A 118.7 . .
C4 C3 H3A 118.7 . .
N1 C4 C3 121.34(15) . .
N1 C4 C5 118.91(14) . .
C3 C4 C5 119.75(14) . .
O1 C5 N3 122.63(15) . .
O1 C5 C4 120.99(14) . .
N3 C5 C4 116.37(14) . .
C2 C6 H6A 109.5 . .
C2 C6 H6B 109.5 . .
H6A C6 H6B 109.5 . .
C2 C6 H6C 109.5 . .
H6A C6 H6C 109.5 . .
H6B C6 H6C 109.5 . .

loop_
_geom_bond_atom_site_label_1
_geom_bond_atom_site_label_2
_geom_bond_distance
_geom_bond_site_symmetry_2
O1 C5 1.234(2) .
N1 C1 1.330(2) .
N1 C4 1.338(2) .
N2 C2 1.336(2) .
N2 C3 1.339(2) .
N3 C5 1.329(2) .
N3 N4 1.415(2) .
N3 H3 0.8600 .
N4 H4A 0.866(9) .
N4 H4B 0.868(10) .
C1 C2 1.394(2) .
C1 H1 0.9300 .
C2 C6 1.499(2) .
C3 C4 1.380(2) .
C3 H3A 0.9300 .
C4 C5 1.496(2) .
C6 H6A 0.9600 .
C6 H6B 0.9600 .
C6 H6C 0.9600 .

loop_
_geom_hbond_atom_site_label_D
_geom_hbond_atom_site_label_H
_geom_hbond_atom_site_label_A
_geom_hbond_distance_DH
_geom_hbond_distance_HA
_geom_hbond_distance_DA
_geom_hbond_angle_DHA
_geom_hbond_site_symmetry_A
_geom_hbond_publ_flag
N3 H3 O1 0.86 2.18 2.927(3) 145.6 2_645 yes

loop_
_geom_torsion_atom_site_label_1
_geom_torsion_atom_site_label_2
_geom_torsion_atom_site_label_3
_geom_torsion_atom_site_label_4
_geom_torsion
_geom_torsion_site_symmetry_1
_geom_torsion_site_symmetry_2
_geom_torsion_site_symmetry_3
_geom_torsion_site_symmetry_4
C4 N1 C1 C2 -0.6(2) . . . .
C3 N2 C2 C1 1.4(2) . . . .
C3 N2 C2 C6 -179.36(14) . . . .
N1 C1 C2 N2 -0.9(3) . . . .
N1 C1 C2 C6 179.86(15) . . . .
C2 N2 C3 C4 -0.4(3) . . . .
C1 N1 C4 C3 1.6(2) . . . .
C1 N1 C4 C5 -179.57(13) . . . .
N2 C3 C4 N1 -1.1(3) . . . .
N2 C3 C4 C5 -179.97(14) . . . .
N4 N3 C5 O1 -3.4(3) . . . .
N4 N3 C5 C4 177.49(14) . . . .
N1 C4 C5 O1 165.20(15) . . . .
C3 C4 C5 O1 -15.9(2) . . . .
N1 C4 C5 N3 -15.7(2) . . . .
C3 C4 C5 N3 163.16(15) . . . .
